data_7051863
loop_
_publ_author_name
'Quillian, Brandon'
'Wang, Yuzhong'
'Wei, Pingrong'
'Robinson, Gregory H.'

_publ_section_title
;
 Organometallic compounds containing new Hf--Ga and Hf--In bonds:
 Cp2Hf(ER)2 (Cp = C5H5; E = Ga, In; R = --C6H3-2,6-(2,4,6-i-Pr3C6H2)2)
;
_journal_issue 5
_journal_name_full 'New Journal of Chemistry'
_journal_page_first 774
_journal_paper_doi 10.1039/b718429h
_journal_volume 32
_journal_year 2008
_chemical_formula_sum 'C86 H118 Hf In2 O'
_chemical_formula_weight 1575.94
_chemical_name_systematic
;

?

;
_space_group_IT_number 60
_symmetry_cell_setting orthorhombic
_symmetry_space_group_name_Hall '-P 2n 2ab'
_symmetry_space_group_name_H-M 'P b c n'
_atom_sites_solution_hydrogens geom
_atom_sites_solution_primary direct
_atom_sites_solution_secondary difmap
_audit_creation_method SHELXL-97
_cell_angle_alpha 90.00
_cell_angle_beta 90.00
_cell_angle_gamma 90.00
_cell_formula_units_Z 4
_cell_length_a 15.748(4)
_cell_length_b 17.855(5)
_cell_length_c 29.708(8)
_cell_measurement_reflns_used 3482
_cell_measurement_temperature 273(2)
_cell_measurement_theta_max 17.729
_cell_measurement_theta_min 2.203
_cell_volume 8353(4)
_computing_cell_refinement 'Bruker SMART'
_computing_data_collection 'Bruker SMART'
_computing_data_reduction 'Bruker SAINT'
_computing_molecular_graphics 'Bruker SHELXTL'
_computing_publication_material 'Bruker SHELXTL'
_computing_structure_refinement 'SHELXL-97 (Sheldrick, 1997)'
_computing_structure_solution 'SHELXS-97 (Sheldrick, 1990)'
_diffrn_ambient_temperature 273(2)
_diffrn_measured_fraction_theta_full 0.999
_diffrn_measured_fraction_theta_max 0.999
_diffrn_measurement_device_type 'BRUKER APEX II'
_diffrn_measurement_method 'OMEGA SCAN'
_diffrn_radiation_monochromator graphite
_diffrn_radiation_source 'fine-focus sealed tube'
_diffrn_radiation_type MoK\a
_diffrn_radiation_wavelength 0.71073
_diffrn_reflns_av_R_equivalents 0.2256
_diffrn_reflns_av_sigmaI/netI 0.1174
_diffrn_reflns_limit_h_max 18
_diffrn_reflns_limit_h_min -18
_diffrn_reflns_limit_k_max 21
_diffrn_reflns_limit_k_min -21
_diffrn_reflns_limit_l_max 35
_diffrn_reflns_limit_l_min -35
_diffrn_reflns_number 64198
_diffrn_reflns_theta_full 25.00
_diffrn_reflns_theta_max 25.00
_diffrn_reflns_theta_min 2.20
_diffrn_standards_decay_% 0
_diffrn_standards_interval_count 0
_diffrn_standards_interval_time 0
_diffrn_standards_number 0
_exptl_absorpt_coefficient_mu 1.827
_exptl_absorpt_correction_T_max 0.8983
_exptl_absorpt_correction_T_min 0.8828
_exptl_absorpt_correction_type multi-scan
_exptl_absorpt_process_details 'BRUKER SADABS'
_exptl_crystal_colour black-blue
_exptl_crystal_density_diffrn 1.253
_exptl_crystal_density_meas 0
_exptl_crystal_density_method 'not measured'
_exptl_crystal_description plate
_exptl_crystal_F_000 3248
_exptl_crystal_size_max 0.07
_exptl_crystal_size_mid 0.07
_exptl_crystal_size_min 0.06
_refine_diff_density_max 0.771
_refine_diff_density_min -2.770
_refine_diff_density_rms 0.121
_refine_ls_extinction_method none
_refine_ls_goodness_of_fit_ref 1.010
_refine_ls_hydrogen_treatment constr
_refine_ls_matrix_type full
_refine_ls_number_parameters 431
_refine_ls_number_reflns 7353
_refine_ls_number_restraints 150
_refine_ls_restrained_S_all 1.000
_refine_ls_R_factor_all 0.1882
_refine_ls_R_factor_gt 0.0653
_refine_ls_shift/su_max 0.001
_refine_ls_shift/su_mean 0.000
_refine_ls_structure_factor_coef Fsqd
_refine_ls_weighting_details 'calc w=1/[\s^2^(Fo^2^)+(0.0764P)^2^+37.8513P] where P=(Fo^2^+2Fc^2^)/3'
_refine_ls_weighting_scheme calc
_refine_ls_wR_factor_gt 0.1452
_refine_ls_wR_factor_ref 0.2080
_reflns_number_gt 2891
_reflns_number_total 7353
_reflns_threshold_expression >2sigma(I)
_cod_data_source_file b718429h.txt
_cod_data_source_block j1
_cod_original_cell_volume 8354(4)
_cod_original_sg_symbol_H-M Pbcn
_cod_database_code 7051863

loop_
_symmetry_equiv_pos_as_xyz
'x, y, z'
'-x+1/2, -y+1/2, z+1/2'
'-x, y, -z+1/2'
'x+1/2, -y+1/2, -z'
'-x, -y, -z'
'x-1/2, y-1/2, -z-1/2'
'x, -y, z-1/2'
'-x-1/2, y-1/2, z'

loop_
_atom_site_label
_atom_site_type_symbol
_atom_site_fract_x
_atom_site_fract_y
_atom_site_fract_z
_atom_site_U_iso_or_equiv
_atom_site_adp_type
_atom_site_occupancy
_atom_site_symmetry_multiplicity
_atom_site_calc_flag
_atom_site_refinement_flags
_atom_site_disorder_assembly
_atom_site_disorder_group
Hf1 Hf 0.0000 0.22980(4) 0.7500 0.0461(2) Uani 1 2 d S . .
In1 In 0.00240(8) 0.12539(5) 0.68121(3) 0.0485(3) Uani 1 1 d . . .
C1 C 0.0140(9) 0.0561(7) 0.6206(4) 0.045(3) Uani 1 1 d . . .
C2 C -0.0537(9) 0.0115(8) 0.6056(4) 0.051(4) Uani 1 1 d . . .
C3 C -0.0450(9) -0.0361(8) 0.5707(4) 0.052(4) Uani 1 1 d . . .
H3 H -0.0901 -0.0665 0.5620 0.062 Uiso 1 1 calc R . .
C4 C 0.0320(9) -0.0397(8) 0.5476(5) 0.051(4) Uani 1 1 d . . .
H4 H 0.0378 -0.0732 0.5239 0.061 Uiso 1 1 calc R . .
C5 C 0.0992(8) 0.0050(8) 0.5590(4) 0.052(4) Uani 1 1 d . . .
H5 H 0.1497 0.0029 0.5428 0.062 Uiso 1 1 calc R . .
C6 C 0.0907(8) 0.0533(8) 0.5951(4) 0.048(3) Uani 1 1 d . . .
C7 C 0.1635(10) 0.1055(9) 0.6060(5) 0.050(4) Uani 1 1 d . . .
C8 C 0.1608(10) 0.1783(10) 0.5889(5) 0.061(5) Uani 1 1 d . . .
C9 C 0.2321(11) 0.2244(9) 0.5965(5) 0.072(5) Uani 1 1 d . . .
H9 H 0.2323 0.2728 0.5849 0.086 Uiso 1 1 calc R . .
C10 C 0.2999(11) 0.2002(11) 0.6201(5) 0.071(5) Uani 1 1 d . . .
C11 C 0.3015(10) 0.1300(10) 0.6363(5) 0.068(5) Uani 1 1 d . . .
H11 H 0.3494 0.1141 0.6518 0.081 Uiso 1 1 calc R . .
C12 C 0.2342(11) 0.0798(11) 0.6307(5) 0.065(5) Uani 1 1 d . . .
C13 C 0.2397(9) 0.0011(9) 0.6476(6) 0.065(4) Uani 1 1 d . . .
H13 H 0.1837 -0.0218 0.6435 0.079 Uiso 1 1 calc R . .
C14 C 0.3026(10) -0.0457(10) 0.6220(6) 0.108(7) Uani 1 1 d . . .
H14A H 0.3020 -0.0959 0.6335 0.162 Uiso 1 1 calc R . .
H14B H 0.3584 -0.0248 0.6254 0.162 Uiso 1 1 calc R . .
H14C H 0.2875 -0.0462 0.5907 0.162 Uiso 1 1 calc R . .
C15 C 0.2616(14) -0.0038(11) 0.6968(6) 0.116(8) Uani 1 1 d . . .
H15A H 0.2212 0.0246 0.7139 0.174 Uiso 1 1 calc R . .
H15B H 0.3175 0.0160 0.7016 0.174 Uiso 1 1 calc R . .
H15C H 0.2600 -0.0552 0.7062 0.174 Uiso 1 1 calc R . .
C16 C 0.3743(17) 0.2566(19) 0.6284(8) 0.128(9) Uani 1 1 d . . .
H16 H 0.4108 0.2156 0.6387 0.5(5) Uiso 1 1 calc R . .
C17 C 0.4243(19) 0.2667(18) 0.5922(9) 0.24(2) Uani 1 1 d . . .
H17A H 0.4059 0.2343 0.5683 0.360 Uiso 1 1 calc R . .
H17B H 0.4820 0.2552 0.6000 0.360 Uiso 1 1 calc R . .
H17C H 0.4207 0.3179 0.5825 0.360 Uiso 1 1 calc R . .
C18 C 0.3775(15) 0.2879(14) 0.6691(9) 0.172(12) Uani 1 1 d . . .
H18A H 0.3329 0.2677 0.6875 0.258 Uiso 1 1 calc R . .
H18B H 0.3703 0.3411 0.6664 0.258 Uiso 1 1 calc R . .
H18C H 0.4314 0.2774 0.6827 0.258 Uiso 1 1 calc R . .
C19 C 0.0882(10) 0.2072(9) 0.5608(6) 0.070(5) Uani 1 1 d . . .
H19 H 0.0404 0.1727 0.5647 0.084 Uiso 1 1 calc R . .
C20 C 0.0580(13) 0.2841(10) 0.5742(7) 0.127(8) Uani 1 1 d . . .
H20A H 0.0119 0.2990 0.5550 0.190 Uiso 1 1 calc R . .
H20B H 0.1038 0.3192 0.5712 0.190 Uiso 1 1 calc R . .
H20C H 0.0390 0.2832 0.6049 0.190 Uiso 1 1 calc R . .
C21 C 0.1144(14) 0.2042(11) 0.5113(6) 0.123(8) Uani 1 1 d . . .
H21A H 0.0685 0.2218 0.4929 0.184 Uiso 1 1 calc R . .
H21B H 0.1279 0.1535 0.5033 0.184 Uiso 1 1 calc R . .
H21C H 0.1633 0.2354 0.5067 0.184 Uiso 1 1 calc R . .
C22 C -0.1410(8) 0.0234(9) 0.6286(4) 0.049(4) Uani 1 1 d . . .
C23 C -0.1919(11) 0.0840(10) 0.6142(6) 0.062(5) Uani 1 1 d . . .
C24 C -0.2696(11) 0.0924(11) 0.6354(6) 0.079(6) Uani 1 1 d . . .
H24 H -0.3046 0.1319 0.6270 0.094 Uiso 1 1 calc R . .
C25 C -0.2972(10) 0.0433(11) 0.6691(6) 0.072(5) Uani 1 1 d . . .
C26 C -0.2465(11) -0.0134(11) 0.6798(6) 0.082(6) Uani 1 1 d . . .
H26 H -0.2648 -0.0466 0.7019 0.099 Uiso 1 1 calc R . .
C27 C -0.1677(9) -0.0261(9) 0.6601(5) 0.057(4) Uani 1 1 d . . .
C28 C -0.1158(10) -0.0942(10) 0.6737(6) 0.078(5) Uani 1 1 d . . .
H28 H -0.0574 -0.0870 0.6631 0.094 Uiso 1 1 calc R . .
C29 C -0.1527(13) -0.1660(10) 0.6505(7) 0.122(8) Uani 1 1 d . . .
H29A H -0.1200 -0.2089 0.6593 0.183 Uiso 1 1 calc R . .
H29B H -0.1499 -0.1602 0.6184 0.183 Uiso 1 1 calc R . .
H29C H -0.2107 -0.1728 0.6594 0.183 Uiso 1 1 calc R . .
C30 C -0.1129(14) -0.1083(12) 0.7248(7) 0.132(9) Uani 1 1 d . . .
H30A H -0.0794 -0.1521 0.7308 0.199 Uiso 1 1 calc R . .
H30B H -0.1696 -0.1158 0.7358 0.199 Uiso 1 1 calc R . .
H30C H -0.0880 -0.0658 0.7395 0.199 Uiso 1 1 calc R . .
C31 C -0.3830(13) 0.0532(16) 0.6920(8) 0.132(9) Uani 1 1 d . . .
H31 H -0.3808 0.0188 0.7177 0.158 Uiso 1 1 calc R . .
C32 C -0.3891(14) 0.1318(13) 0.7138(8) 0.157(11) Uani 1 1 d . . .
H32A H -0.3394 0.1408 0.7317 0.235 Uiso 1 1 calc R . .
H32B H -0.4387 0.1342 0.7325 0.235 Uiso 1 1 calc R . .
H32C H -0.3930 0.1691 0.6906 0.235 Uiso 1 1 calc R . .
C33 C -0.4509(13) 0.0236(19) 0.6640(12) 0.236(18) Uani 1 1 d . . .
H33A H -0.5044 0.0303 0.6790 0.354 Uiso 1 1 calc R . .
H33B H -0.4415 -0.0288 0.6587 0.354 Uiso 1 1 calc R . .
H33C H -0.4517 0.0498 0.6357 0.354 Uiso 1 1 calc R . .
C34 C -0.1674(11) 0.1333(12) 0.5747(6) 0.080(6) Uani 1 1 d . . .
H34 H -0.1076 0.1232 0.5680 0.096 Uiso 1 1 calc R . .
C35 C -0.1743(15) 0.2157(12) 0.5862(7) 0.124(9) Uani 1 1 d . . .
H35A H -0.1402 0.2263 0.6122 0.187 Uiso 1 1 calc R . .
H35B H -0.2324 0.2279 0.5924 0.187 Uiso 1 1 calc R . .
H35C H -0.1545 0.2450 0.5612 0.187 Uiso 1 1 calc R . .
C36 C -0.2168(14) 0.1137(11) 0.5340(6) 0.118(8) Uani 1 1 d . . .
H36A H -0.1995 0.1452 0.5095 0.177 Uiso 1 1 calc R . .
H36B H -0.2762 0.1210 0.5398 0.177 Uiso 1 1 calc R . .
H36C H -0.2067 0.0622 0.5264 0.177 Uiso 1 1 calc R . .
C37 C -0.094(3) 0.3370(16) 0.7474(17) 0.070(7) Uani 0.50 1 d PDU A 1
H37 H -0.0655 0.3824 0.7440 0.084 Uiso 0.50 1 calc PR A 1
C38 C -0.114(3) 0.301(3) 0.7878(12) 0.076(8) Uani 0.50 1 d PDU A 1
H38 H -0.1047 0.3201 0.8164 0.091 Uiso 0.50 1 calc PR A 1
C39 C -0.152(4) 0.230(3) 0.7791(15) 0.075(9) Uani 0.50 1 d PDU A 1
H39 H -0.1697 0.1951 0.8001 0.090 Uiso 0.50 1 calc PR A 1
C40 C -0.156(4) 0.224(2) 0.7320(15) 0.076(8) Uani 0.50 1 d PDU A 1
H40 H -0.1759 0.1823 0.7165 0.091 Uiso 0.50 1 calc PR A 1
C41 C -0.126(4) 0.288(3) 0.7121(10) 0.078(8) Uani 0.50 1 d PDU A 1
H41 H -0.1266 0.2988 0.6814 0.094 Uiso 0.50 1 calc PR A 1
C37' C -0.103(3) 0.3282(19) 0.7670(15) 0.080(9) Uani 0.50 1 d PDU B 2
H37' H -0.0867 0.3740 0.7789 0.096 Uiso 0.50 1 calc PR B 2
C38' C -0.130(3) 0.264(3) 0.7909(10) 0.075(9) Uani 0.50 1 d PDU B 2
H38' H -0.1292 0.2596 0.8221 0.090 Uiso 0.50 1 calc PR B 2
C39' C -0.157(3) 0.209(2) 0.7606(15) 0.072(8) Uani 0.50 1 d PDU B 2
H39' H -0.1788 0.1618 0.7679 0.086 Uiso 0.50 1 calc PR B 2
C40' C -0.145(4) 0.238(3) 0.7171(13) 0.080(9) Uani 0.50 1 d PDU B 2
H40' H -0.1597 0.2134 0.6905 0.096 Uiso 0.50 1 calc PR B 2
C41' C -0.108(4) 0.307(3) 0.7198(12) 0.085(9) Uani 0.50 1 d PDU B 2
H41' H -0.0892 0.3362 0.6957 0.101 Uiso 0.50 1 calc PR B 2
O1 O 0.0000 0.5000 0.5000 0.150 Uiso 1 2 d S . .
C42 C -0.0738 0.4632 0.5124 0.160 Uiso 0.50 1 d P C 1
H42A H -0.1068 0.4761 0.4859 0.192 Uiso 0.50 1 calc PR C 1
H42B H -0.0542 0.4128 0.5061 0.192 Uiso 0.50 1 calc PR C 1
C43 C -0.1389 0.4442 0.5386 0.160 Uiso 0.50 1 d P C 1
H43A H -0.1737 0.4082 0.5233 0.240 Uiso 0.50 1 calc PR C 1
H43B H -0.1720 0.4879 0.5453 0.240 Uiso 0.50 1 calc PR C 1
H43C H -0.1179 0.4228 0.5661 0.240 Uiso 0.50 1 calc PR C 1
C42' C -0.0466 0.4513 0.4738 0.160 Uiso 0.50 1 d P C 2
H42C H -0.0549 0.4742 0.4445 0.192 Uiso 0.50 1 calc PR C 2
H42D H -0.0132 0.4063 0.4693 0.192 Uiso 0.50 1 calc PR C 2
C43' C -0.1241 0.4307 0.4901 0.160 Uiso 0.50 1 d P C 2
H43D H -0.1508 0.3970 0.4693 0.240 Uiso 0.50 1 calc PR C 2
H43E H -0.1589 0.4744 0.4938 0.240 Uiso 0.50 1 calc PR C 2
H43F H -0.1171 0.4063 0.5186 0.240 Uiso 0.50 1 calc PR C 2

loop_
_atom_site_aniso_label
_atom_site_aniso_U_11
_atom_site_aniso_U_22
_atom_site_aniso_U_33
_atom_site_aniso_U_23
_atom_site_aniso_U_13
_atom_site_aniso_U_12
Hf1 0.0561(5) 0.0427(4) 0.0396(4) 0.000 0.0065(7) 0.000
In1 0.0525(6) 0.0494(5) 0.0435(5) -0.0057(4) 0.0033(8) 0.0008(8)
C1 0.046(10) 0.041(6) 0.047(7) 0.013(5) 0.001(7) 0.000(7)
C2 0.042(9) 0.066(10) 0.044(8) 0.005(8) 0.001(7) -0.011(8)
C3 0.051(9) 0.058(10) 0.046(9) -0.016(8) 0.001(8) -0.011(8)
C4 0.059(9) 0.052(9) 0.043(8) -0.024(7) 0.003(7) -0.001(7)
C5 0.035(8) 0.076(11) 0.044(8) -0.015(8) 0.009(6) 0.000(8)
C6 0.041(8) 0.055(9) 0.048(8) 0.005(7) 0.002(7) 0.005(7)
C7 0.057(10) 0.056(10) 0.037(9) -0.012(8) 0.020(8) -0.002(8)
C8 0.055(10) 0.072(12) 0.055(10) -0.017(9) 0.014(8) -0.025(10)
C9 0.076(13) 0.073(12) 0.067(11) 0.006(9) 0.012(10) -0.020(11)
C10 0.058(11) 0.093(14) 0.061(11) -0.009(10) 0.013(9) -0.022(10)
C11 0.038(10) 0.090(14) 0.075(11) -0.004(11) 0.001(9) -0.005(10)
C12 0.042(10) 0.089(14) 0.066(11) 0.000(10) 0.002(9) 0.005(11)
C13 0.037(9) 0.074(12) 0.085(12) 0.013(10) -0.005(9) -0.010(8)
C14 0.072(13) 0.101(15) 0.151(19) -0.017(14) 0.020(13) 0.028(12)
C15 0.14(2) 0.100(17) 0.108(17) 0.028(14) -0.002(15) 0.020(15)
C16 0.12(2) 0.16(2) 0.099(18) -0.020(17) 0.003(16) -0.073(19)
C17 0.22(3) 0.37(5) 0.13(2) -0.01(3) 0.02(2) -0.23(4)
C18 0.13(2) 0.18(3) 0.21(3) -0.06(2) -0.04(2) -0.086(19)
C19 0.061(11) 0.060(10) 0.089(12) 0.036(9) -0.031(10) -0.029(8)
C20 0.128(19) 0.091(17) 0.16(2) 0.008(15) -0.058(17) 0.025(14)
C21 0.16(2) 0.118(18) 0.090(15) 0.002(13) -0.052(15) -0.028(16)
C22 0.036(8) 0.075(10) 0.036(7) -0.008(7) -0.003(6) -0.012(8)
C23 0.055(12) 0.076(13) 0.056(11) 0.007(10) -0.004(9) 0.002(10)
C24 0.060(13) 0.088(16) 0.088(13) 0.006(12) -0.018(11) 0.006(11)
C25 0.046(10) 0.103(15) 0.068(11) 0.009(10) 0.017(9) 0.003(10)
C26 0.063(12) 0.099(16) 0.085(14) 0.013(12) 0.004(11) -0.009(11)
C27 0.043(9) 0.078(11) 0.048(8) -0.006(8) 0.006(7) -0.010(8)
C28 0.044(10) 0.079(12) 0.113(15) 0.016(11) 0.017(10) 0.002(9)
C29 0.14(2) 0.068(14) 0.16(2) 0.007(14) 0.032(17) 0.009(14)
C30 0.122(19) 0.16(2) 0.111(16) 0.060(16) 0.004(15) 0.034(17)
C31 0.068(14) 0.19(3) 0.14(2) -0.005(19) 0.034(15) 0.013(17)
C32 0.12(2) 0.14(2) 0.21(3) 0.03(2) 0.11(2) 0.046(17)
C33 0.040(13) 0.34(5) 0.33(4) 0.05(4) 0.03(2) -0.01(2)
C34 0.059(11) 0.119(17) 0.063(12) 0.020(12) -0.009(9) 0.023(12)
C35 0.17(3) 0.095(19) 0.111(17) 0.011(15) 0.017(17) -0.015(17)
C36 0.16(2) 0.121(18) 0.069(13) 0.013(12) 0.011(14) 0.025(16)
C37 0.096(17) 0.053(12) 0.061(18) 0.006(15) 0.020(19) 0.049(11)
C38 0.091(19) 0.069(19) 0.068(12) 0.006(15) 0.030(17) 0.035(17)
C39 0.070(18) 0.086(18) 0.070(16) 0.009(17) 0.021(18) 0.020(16)
C40 0.066(17) 0.094(16) 0.068(17) 0.020(16) 0.01(2) 0.009(14)
C41 0.08(2) 0.084(19) 0.069(11) 0.020(14) 0.000(16) 0.017(17)
C37' 0.101(18) 0.070(16) 0.070(19) 0.008(15) 0.04(2) 0.036(15)
C38' 0.072(19) 0.08(2) 0.070(12) 0.009(14) 0.031(15) 0.023(18)
C39' 0.052(14) 0.090(16) 0.07(2) 0.020(14) 0.009(19) 0.018(14)
C40' 0.080(19) 0.087(18) 0.073(14) 0.018(15) 0.011(18) 0.015(16)
C41' 0.10(2) 0.080(18) 0.070(15) 0.015(15) 0.014(18) 0.018(16)

loop_
_atom_type_symbol
_atom_type_description
_atom_type_scat_dispersion_real
_atom_type_scat_dispersion_imag
_atom_type_scat_source
C C 0.0033 0.0016 'International Tables Vol C Tables 4.2.6.8 and 6.1.1.4'
H H 0.0000 0.0000 'International Tables Vol C Tables 4.2.6.8 and 6.1.1.4'
In In -0.7276 1.3100 'International Tables Vol C Tables 4.2.6.8 and 6.1.1.4'
Hf Hf -0.5830 6.1852 'International Tables Vol C Tables 4.2.6.8 and 6.1.1.4'
O O 0.0106 0.0060 'International Tables Vol C Tables 4.2.6.8 and 6.1.1.4'

loop_
_geom_angle_atom_site_label_1
_geom_angle_atom_site_label_2
_geom_angle_atom_site_label_3
_geom_angle
_geom_angle_site_symmetry_1
_geom_angle_site_symmetry_3
_geom_angle_publ_flag
C41' Hf1 C37 24.1(13) 3_556 3_556 ?
C41' Hf1 C40' 32.9(9) 3_556 3_556 ?
C37 Hf1 C40' 51.9(14) 3_556 3_556 ?
C41' Hf1 C38' 56.2(12) 3_556 3_556 ?
C37 Hf1 C38' 46.3(12) 3_556 3_556 ?
C40' Hf1 C38' 54.3(13) 3_556 3_556 ?
C41' Hf1 C38 49.4(12) 3_556 3_556 ?
C37 Hf1 C38 33.3(8) 3_556 3_556 ?
C40' Hf1 C38 58.7(15) 3_556 3_556 ?
C38' Hf1 C38 16.2(10) 3_556 3_556 ?
C41' Hf1 C39' 55.3(12) 3_556 3_556 ?
C37 Hf1 C39' 61.6(13) 3_556 3_556 ?
C40' Hf1 C39' 32.5(9) 3_556 3_556 ?
C38' Hf1 C39' 32.9(9) 3_556 3_556 ?
C38 Hf1 C39' 46.0(13) 3_556 3_556 ?
C41' Hf1 C37' 35.0(9) 3_556 3_556 ?
C37 Hf1 C37' 14.7(10) 3_556 3_556 ?
C40' Hf1 C37' 55.3(12) 3_556 3_556 ?
C38' Hf1 C37' 33.3(9) 3_556 3_556 ?
C38 Hf1 C37' 18.9(10) 3_556 3_556 ?
C39' Hf1 C37' 55.2(11) 3_556 3_556 ?
C41' Hf1 C40 40.8(15) 3_556 3_556 ?
C37 Hf1 C40 55.3(11) 3_556 3_556 ?
C40' Hf1 C40 12.2(10) 3_556 3_556 ?
C38' Hf1 C40 45.9(13) 3_556 3_556 ?
C38 Hf1 C40 53.6(12) 3_556 3_556 ?
C39' Hf1 C40 20.4(10) 3_556 3_556 ?
C37' Hf1 C40 54.8(15) 3_556 3_556 ?
C41' Hf1 C39 56.8(15) 3_556 3_556 ?
C37 Hf1 C39 55.6(11) 3_556 3_556 ?
C40' Hf1 C39 43.1(13) 3_556 3_556 ?
C38' Hf1 C39 18.0(11) 3_556 3_556 ?
C38 Hf1 C39 32.7(9) 3_556 3_556 ?
C39' Hf1 C39 15.3(10) 3_556 3_556 ?
C37' Hf1 C39 45.7(13) 3_556 3_556 ?
C40 Hf1 C39 32.3(9) 3_556 3_556 ?
C41' Hf1 C41 11.3(13) 3_556 3_556 ?
C37 Hf1 C41 34.3(9) 3_556 3_556 ?
C40' Hf1 C41 22.2(13) 3_556 3_556 ?
C38' Hf1 C41 57.3(13) 3_556 3_556 ?
C38 Hf1 C41 54.2(11) 3_556 3_556 ?
C39' Hf1 C41 48.9(12) 3_556 3_556 ?
C37' Hf1 C41 42.9(16) 3_556 3_556 ?
C40 Hf1 C41 31.7(9) 3_556 3_556 ?
C39 Hf1 C41 53.7(12) 3_556 3_556 ?
C41' Hf1 In1 131.6(10) 3_556 . ?
C37 Hf1 In1 123.3(11) 3_556 . ?
C40' Hf1 In1 108.4(11) 3_556 . ?
C38' Hf1 In1 78.0(10) 3_556 . ?
C38 Hf1 In1 89.9(12) 3_556 . ?
C39' Hf1 In1 78.1(9) 3_556 . ?
C37' Hf1 In1 108.8(10) 3_556 . ?
C40 Hf1 In1 96.7(10) 3_556 . ?
C39 Hf1 In1 74.8(10) 3_556 . ?
C41 Hf1 In1 126.9(9) 3_556 . ?
C41' Hf1 In1 97.2(12) 3_556 3_556 ?
C37 Hf1 In1 121.2(11) 3_556 3_556 ?
C40' Hf1 In1 76.1(10) 3_556 3_556 ?
C38' Hf1 In1 123.1(11) 3_556 3_556 ?
C38 Hf1 In1 133.7(10) 3_556 3_556 ?
C39' Hf1 In1 90.3(10) 3_556 3_556 ?
C37' Hf1 In1 130.2(10) 3_556 3_556 ?
C40 Hf1 In1 80.1(10) 3_556 3_556 ?
C39 Hf1 In1 105.4(12) 3_556 3_556 ?
C41 Hf1 In1 87.7(11) 3_556 3_556 ?
In1 Hf1 In1 95.27(4) . 3_556 ?
C1 In1 Hf1 171.2(3) . . ?
C2 C1 C6 117.0(12) . . ?
C2 C1 In1 121.2(10) . . ?
C6 C1 In1 121.8(10) . . ?
C3 C2 C1 121.7(13) . . ?
C3 C2 C22 121.0(13) . . ?
C1 C2 C22 117.1(12) . . ?
C2 C3 C4 119.7(13) . . ?
C5 C4 C3 121.7(12) . . ?
C4 C5 C6 118.7(13) . . ?
C5 C6 C1 121.1(13) . . ?
C5 C6 C7 118.6(12) . . ?
C1 C6 C7 120.3(12) . . ?
C8 C7 C12 121.2(16) . . ?
C8 C7 C6 118.1(14) . . ?
C12 C7 C6 120.7(15) . . ?
C7 C8 C9 117.3(16) . . ?
C7 C8 C19 123.0(14) . . ?
C9 C8 C19 119.6(16) . . ?
C10 C9 C8 121.8(16) . . ?
C11 C10 C9 120.0(16) . . ?
C11 C10 C16 122(2) . . ?
C9 C10 C16 118(2) . . ?
C10 C11 C12 122.8(17) . . ?
C11 C12 C7 116.9(17) . . ?
C11 C12 C13 121.2(16) . . ?
C7 C12 C13 121.8(16) . . ?
C14 C13 C12 113.0(15) . . ?
C14 C13 C15 108.0(15) . . ?
C12 C13 C15 113.2(15) . . ?
C17 C16 C18 130(2) . . ?
C17 C16 C10 114(2) . . ?
C18 C16 C10 116(2) . . ?
C8 C19 C20 113.9(15) . . ?
C8 C19 C21 108.4(15) . . ?
C20 C19 C21 111.8(15) . . ?
C27 C22 C23 122.2(14) . . ?
C27 C22 C2 119.4(14) . . ?
C23 C22 C2 118.4(13) . . ?
C24 C23 C22 116.5(16) . . ?
C24 C23 C34 121.0(16) . . ?
C22 C23 C34 122.3(16) . . ?
C23 C24 C25 122.2(17) . . ?
C26 C25 C24 117.5(16) . . ?
C26 C25 C31 120.9(18) . . ?
C24 C25 C31 121.5(19) . . ?
C25 C26 C27 124.0(18) . . ?
C22 C27 C26 117.5(16) . . ?
C22 C27 C28 122.6(14) . . ?
C26 C27 C28 119.8(15) . . ?
C27 C28 C30 114.2(15) . . ?
C27 C28 C29 109.7(14) . . ?
C30 C28 C29 108.2(16) . . ?
C33 C31 C25 111(2) . . ?
C33 C31 C32 122(2) . . ?
C25 C31 C32 110(2) . . ?
C36 C34 C23 111.1(16) . . ?
C36 C34 C35 112.2(17) . . ?
C23 C34 C35 111.8(16) . . ?
C38 C37 C41 105(2) . . ?
C39 C38 C37 111(3) . . ?
C38 C39 C40 106(3) . . ?
C39 C40 C41 110(3) . . ?
C40 C41 C37 108(2) . . ?
C38' C37' C41' 105(2) . . ?
C39' C38' C37' 110(3) . . ?
C40' C39' C38' 107(3) . . ?
C39' C40' C41' 110(3) . . ?
C40' C41' C37' 108(3) . . ?
C42' O1 C42' 180.0 5_566 . ?
C42' O1 C42 53.432(12) 5_566 5_566 ?
C42' O1 C42 126.568(12) . 5_566 ?
C42' O1 C42 126.568(12) 5_566 . ?
C42' O1 C42 53.432(12) . . ?
C42 O1 C42 180.0 5_566 . ?
C43 C42 O1 157.326(5) . . ?
C43' C42' O1 116.493(12) . . ?

loop_
_geom_bond_atom_site_label_1
_geom_bond_atom_site_label_2
_geom_bond_distance
_geom_bond_site_symmetry_2
_geom_bond_publ_flag
Hf1 C41' 2.37(6) 3_556 ?
Hf1 C37 2.42(4) 3_556 ?
Hf1 C40' 2.49(6) 3_556 ?
Hf1 C38' 2.46(5) 3_556 ?
Hf1 C38 2.47(4) 3_556 ?
Hf1 C39' 2.52(5) 3_556 ?
Hf1 C37' 2.45(5) 3_556 ?
Hf1 C40 2.51(5) 3_556 ?
Hf1 C39 2.54(5) 3_556 ?
Hf1 C41 2.51(6) 3_556 ?
Hf1 In1 2.7665(10) . ?
Hf1 In1 2.7665(10) 3_556 ?
In1 C1 2.192(13) . ?
C1 C2 1.403(17) . ?
C1 C6 1.428(17) . ?
C2 C3 1.348(18) . ?
C2 C22 1.549(17) . ?
C3 C4 1.394(17) . ?
C4 C5 1.367(17) . ?
C5 C6 1.382(17) . ?
C6 C7 1.515(19) . ?
C7 C8 1.40(2) . ?
C7 C12 1.41(2) . ?
C8 C9 1.41(2) . ?
C8 C19 1.51(2) . ?
C9 C10 1.35(2) . ?
C10 C11 1.34(2) . ?
C10 C16 1.56(3) . ?
C11 C12 1.40(2) . ?
C12 C13 1.50(2) . ?
C13 C14 1.50(2) . ?
C13 C15 1.51(2) . ?
C16 C17 1.34(3) . ?
C16 C18 1.33(3) . ?
C19 C20 1.51(2) . ?
C19 C21 1.53(2) . ?
C22 C27 1.355(18) . ?
C22 C23 1.414(19) . ?
C23 C24 1.38(2) . ?
C23 C34 1.52(2) . ?
C24 C25 1.40(2) . ?
C25 C26 1.33(2) . ?
C25 C31 1.52(2) . ?
C26 C27 1.39(2) . ?
C27 C28 1.52(2) . ?
C28 C30 1.54(2) . ?
C28 C29 1.57(2) . ?
C31 C33 1.46(3) . ?
C31 C32 1.55(3) . ?
C34 C36 1.48(2) . ?
C34 C35 1.51(2) . ?
C37 C38 1.40(3) . ?
C37 C41 1.46(3) . ?
C38 C39 1.41(3) . ?
C39 C40 1.40(3) . ?
C40 C41 1.37(3) . ?
C37' C38' 1.40(3) . ?
C37' C41' 1.45(3) . ?
C38' C39' 1.41(3) . ?
C39' C40' 1.40(3) . ?
C40' C41' 1.38(3) . ?
O1 C42' 1.3786(2) 5_566 ?
O1 C42' 1.3786(2) . ?
O1 C42 1.3850(3) 5_566 ?
O1 C42 1.3850(3) . ?
C42 C43 1.3312(2) . ?
C42' C43' 1.3636(3) . ?
